data_1522122
loop_
_publ_author_name
'Verniere, A.'
'Boucherle, J.X.'
'Lejay, P.'
'Gillon, B.'

_publ_section_title
;
 Field-induced magnetic form factor in U Ir2 Si2
;
_journal_name_full 'Physik (Berlin)'
_journal_page_first 41
_journal_page_last 46
_journal_volume 267
_journal_year 1999
_chemical_formula_sum 'Ir2 Si2 U'
_chemical_name_systematic 'U Ir2 Si2'
_space_group_IT_number 129
_symmetry_space_group_name_Hall '-P 4a 2a'
_symmetry_space_group_name_H-M 'P 4/n m m :2'
_cell_angle_alpha 90
_cell_angle_beta 90
_cell_angle_gamma 90
_cell_formula_units_Z 2
_cell_length_a 4.076
_cell_length_b 4.076
_cell_length_c 9.783
_cell_volume 162.533
_citation_journal_id_ASTM PHYBE3
_cod_data_source_file Verniere_PHYBE3_1999_581.cif
_cod_data_source_block Ir2Si2U1
_cod_original_cell_volume 162.5326
_cod_original_formula_sum 'Ir2 Si2 U1'
_cod_database_code 1522122

loop_
_symmetry_equiv_pos_as_xyz
x,y,z
-y+1/2,x,z
-x+1/2,-y+1/2,z
y,-x+1/2,z
x+1/2,-y,-z
y+1/2,x+1/2,-z
-x,y+1/2,-z
-y,-x,-z
-x,-y,-z
y-1/2,-x,-z
x-1/2,y-1/2,-z
-y,x-1/2,-z
-x-1/2,y,z
-y-1/2,-x-1/2,z
x,-y-1/2,z
y,x,z

loop_
_atom_site_label
_atom_site_type_symbol
_atom_site_fract_x
_atom_site_fract_y
_atom_site_fract_z
_atom_site_occupancy
_atom_site_U_iso_or_equiv
U1 U 0.25 0.25 0.7474 1 0.0
Ir2 Ir 0.25 0.25 0.3724 1 0.0
Si1 Si 0.75 0.25 0.5 1 0.0
Si2 Si 0.25 0.25 0.1328 1 0.0
Ir1 Ir 0.75 0.25 0 1 0.0
